data_4313395
loop_
_publ_author_name
'John H. Thurston'
'Kenton H. Whitmire'

_publ_contact_author
;
      Kenton H. Whitmire
      Department of Chemistry MS-60
      Rice University
      1600 Main St. 
      Houtson Tx. 77005
      United States of America
;
_publ_contact_author_email whitmir@rice.edu
_publ_contact_author_fax '713 737 5652'
_publ_contact_author_phone '713 737 5650'
_publ_section_title
;
 Molecular Precursors for Ferroelectric Materials: Synthesis and
 Characterization of Bi2M2(\m-O)(sal)4(Hsal)4(OEt)2 and
 BiM4(\m-O)4(sal)4(Hsal)3(OiPr)4 (sal = O2CC6H4O, Hsal = O2CC6H4OH) (M =
 Nb, Ta)
;
_journal_name_full 'Inorganic Chemistry'
_journal_page_first 2014
_journal_page_last 2023
_journal_paper_doi 10.1021/ic026108s
_journal_volume 42
_journal_year 2003
_chemical_formula_sum 'C81 H66 Bi2 Mg0 Nb2 O28'
_chemical_formula_weight 2091.12
_chemical_name_systematic
; 
 ? 
;
_space_group_IT_number 15
_symmetry_cell_setting monoclinic
_symmetry_space_group_name_Hall '-C 2yc'
_symmetry_space_group_name_H-M 'C 1 2/c 1'
_atom_sites_solution_hydrogens geom
_atom_sites_solution_primary direct
_atom_sites_solution_secondary difmap
_audit_creation_method SHELXL-97
_cell_angle_alpha 90.00
_cell_angle_beta 100.18(3)
_cell_angle_gamma 90.00
_cell_formula_units_Z 4
_cell_length_a 23.038(5)
_cell_length_b 15.004(3)
_cell_length_c 23.183(5)
_cell_measurement_reflns_used 4268
_cell_measurement_temperature 293(2)
_cell_measurement_theta_max 46.515
_cell_measurement_theta_min 4.591
_cell_volume 7887(3)
_computing_cell_refinement 'SHELXTL 6.10 (Bruker AXS, 2001)'
_computing_data_collection 'SHELXTL 6.10 (Bruker AXS, 2001)'
_computing_data_reduction 'SHELXTL 6.10 (Bruker AXS, 2001)'
_computing_molecular_graphics 'SHELXTL 6.10 (Bruker AXS, 2001)'
_computing_publication_material 'SHELXTL 6.10 (Bruker AXS, 2001)'
_computing_structure_refinement 'SHELXL-97 (Sheldrick, 1997)'
_computing_structure_solution 'SHELXS-97 (Sheldrick, 1990)'
_diffrn_ambient_temperature 293(2)
_diffrn_measured_fraction_theta_full 0.998
_diffrn_measured_fraction_theta_max 0.998
_diffrn_measurement_device_type 'Bruker AXS SMART 1k, CCD'
_diffrn_measurement_method '2 theta, omega'
_diffrn_radiation_monochromator graphite
_diffrn_radiation_source 'normal-focus sealed tube'
_diffrn_radiation_type MoK\a
_diffrn_radiation_wavelength 0.71073
_diffrn_reflns_av_R_equivalents 0.0266
_diffrn_reflns_av_sigmaI/netI 0.0299
_diffrn_reflns_limit_h_max 25
_diffrn_reflns_limit_h_min -25
_diffrn_reflns_limit_k_max 16
_diffrn_reflns_limit_k_min -11
_diffrn_reflns_limit_l_max 25
_diffrn_reflns_limit_l_min -24
_diffrn_reflns_number 16759
_diffrn_reflns_theta_full 23.27
_diffrn_reflns_theta_max 23.27
_diffrn_reflns_theta_min 1.63
_exptl_absorpt_coefficient_mu 4.815
_exptl_absorpt_correction_T_max 1.000000
_exptl_absorpt_correction_T_min 0.837566
_exptl_absorpt_correction_type empirical
_exptl_crystal_colour gold
_exptl_crystal_density_diffrn 1.761
_exptl_crystal_density_method 'not measured'
_exptl_crystal_description 'square prism'
_exptl_crystal_F_000 4096
_exptl_crystal_size_max 0.33
_exptl_crystal_size_mid 0.30
_exptl_crystal_size_min 0.25
_refine_diff_density_max 2.455
_refine_diff_density_min -0.810
_refine_diff_density_rms 0.129
_refine_ls_extinction_method none
_refine_ls_goodness_of_fit_ref 1.068
_refine_ls_hydrogen_treatment 'riding model'
_refine_ls_matrix_type full
_refine_ls_number_parameters 494
_refine_ls_number_reflns 5672
_refine_ls_number_restraints 2
_refine_ls_restrained_S_all 1.068
_refine_ls_R_factor_all 0.0464
_refine_ls_R_factor_gt 0.0379
_refine_ls_shift/su_max 0.002
_refine_ls_shift/su_mean 0.000
_refine_ls_structure_factor_coef Fsqd
_refine_ls_weighting_details 'calc w=1/[\s^2^(Fo^2^)+(0.0725P)^2^+28.7272P] where P=(Fo^2^+2Fc^2^)/3'
_refine_ls_weighting_scheme calc
_refine_ls_wR_factor_gt 0.1111
_refine_ls_wR_factor_ref 0.1151
_reflns_number_gt 4731
_reflns_number_total 5672
_reflns_threshold_expression >2sigma(I)
_cod_data_source_file ic026108ssi20021216_054950_2.cif
_cod_data_source_block compound_1a
_cod_depositor_comments
;
The following automatic conversions were performed:

'_symmetry_cell_setting' value 'Monoclinic' changed to 'monoclinic'
according to the built-in table from CIF Core dictionary named
'cif_core.dic' version 2.4.1 from 2010-06-29.

Automatic conversion script
Id: cif_fix_values 1646 2011-03-28 12:23:43Z adriana 
;
_cod_original_cell_volume 7888(3)
_cod_database_code 4313395

loop_
_symmetry_equiv_pos_as_xyz
'x, y, z'
'-x, y, -z+1/2'
'x+1/2, y+1/2, z'
'-x+1/2, y+1/2, -z+1/2'
'-x, -y, -z'
'x, -y, z-1/2'
'-x+1/2, -y+1/2, -z'
'x+1/2, -y+1/2, z-1/2'

loop_
_atom_site_label
_atom_site_type_symbol
_atom_site_fract_x
_atom_site_fract_y
_atom_site_fract_z
_atom_site_U_iso_or_equiv
_atom_site_adp_type
_atom_site_occupancy
_atom_site_symmetry_multiplicity
_atom_site_calc_flag
_atom_site_refinement_flags
_atom_site_disorder_assembly
_atom_site_disorder_group
Bi1 Bi 0.601109(12) 1.730173(19) 0.249902(12) 0.03672(13) Uani 1 1 d . . .
Nb2 Nb 0.49317(3) 1.97744(5) 0.33055(3) 0.03555(19) Uani 1 1 d . . .
C11 C 0.5148(4) 1.8743(5) 0.4459(3) 0.0423(19) Uani 1 1 d . . .
O11 O 0.4839(2) 1.9303(4) 0.4062(2) 0.0477(14) Uani 1 1 d . . .
C12 C 0.5071(4) 1.8797(6) 0.5035(3) 0.052(2) Uani 1 1 d . . .
H12A H 0.4799 1.9195 0.5141 0.062 Uiso 1 1 calc R . .
O12 O 0.5404(2) 1.8578(3) 0.3282(2) 0.0400(12) Uani 1 1 d . . .
C13 C 0.5399(5) 1.8263(7) 0.5449(4) 0.069(3) Uani 1 1 d . . .
H13A H 0.5344 1.8300 0.5836 0.083 Uiso 1 1 calc R . .
O13 O 0.5907(3) 1.7361(4) 0.3549(3) 0.0575(17) Uani 1 1 d . . .
C14 C 0.5802(5) 1.7680(7) 0.5306(4) 0.076(3) Uani 1 1 d . . .
H14A H 0.6031 1.7340 0.5596 0.091 Uiso 1 1 calc R . .
C15 C 0.5873(4) 1.7592(6) 0.4728(4) 0.060(2) Uani 1 1 d . . .
H15A H 0.6138 1.7176 0.4629 0.072 Uiso 1 1 calc R . .
C16 C 0.5548(3) 1.8127(5) 0.4295(3) 0.0403(18) Uani 1 1 d . . .
C17 C 0.5630(3) 1.8009(6) 0.3686(3) 0.0397(18) Uani 1 1 d . . .
C21 C 0.3822(3) 2.0800(5) 0.2847(3) 0.0401(18) Uani 1 1 d . . .
O21 O 0.4328(2) 2.0675(3) 0.3222(2) 0.0428(12) Uani 1 1 d . . .
C22 C 0.3590(4) 2.1662(6) 0.2753(4) 0.052(2) Uani 1 1 d . . .
H22A H 0.3785 2.2139 0.2957 0.062 Uiso 1 1 calc R . .
O22 O 0.4187(2) 1.8963(3) 0.2984(2) 0.0374(12) Uani 1 1 d . . .
C23 C 0.3083(4) 2.1806(6) 0.2367(4) 0.059(2) Uani 1 1 d . . .
H23A H 0.2946 2.2387 0.2299 0.070 Uiso 1 1 calc R . .
O23 O 0.3414(2) 1.8542(4) 0.2348(2) 0.0470(13) Uani 1 1 d . . .
C24 C 0.2767(4) 2.1120(7) 0.2074(4) 0.062(2) Uani 1 1 d . . .
H24A H 0.2414 2.1228 0.1820 0.074 Uiso 1 1 calc R . .
C25 C 0.2983(4) 2.0265(6) 0.2163(4) 0.049(2) Uani 1 1 d . . .
H25A H 0.2775 1.9795 0.1961 0.059 Uiso 1 1 calc R . .
C26 C 0.3508(3) 2.0091(5) 0.2552(3) 0.0390(18) Uani 1 1 d . . .
C27 C 0.3704(3) 1.9169(5) 0.2626(3) 0.0368(17) Uani 1 1 d . . .
C31 C 0.5624(5) 1.6369(9) 0.0285(5) 0.084(3) Uani 1 1 d . . .
O31 O 0.5139(5) 1.6044(10) 0.0438(5) 0.160(5) Uani 1 1 d . . .
C32 C 0.5680(7) 1.6188(10) -0.0285(4) 0.102(4) Uani 1 1 d . . .
H32A H 0.5376 1.5921 -0.0544 0.122 Uiso 1 1 calc R . .
O32 O 0.5501(3) 1.6773(5) 0.1445(2) 0.0691(19) Uani 1 1 d . . .
C33 C 0.6187(7) 1.6408(9) -0.0455(5) 0.097(4) Uani 1 1 d . . .
H33A H 0.6223 1.6326 -0.0845 0.117 Uiso 1 1 calc R . .
O33 O 0.6432(2) 1.7161(4) 0.1675(2) 0.0475(14) Uani 1 1 d . . .
C34 C 0.6653(6) 1.6750(9) -0.0073(5) 0.087(4) Uani 1 1 d . . .
H34A H 0.6995 1.6874 -0.0219 0.105 Uiso 1 1 calc R . .
C35 C 0.6656(7) 1.6934(7) 0.0537(5) 0.102(5) Uani 1 1 d . . .
H35A H 0.6978 1.7147 0.0800 0.122 Uiso 1 1 calc R . .
C36 C 0.6065(4) 1.6732(6) 0.0684(3) 0.054(2) Uani 1 1 d . . .
C37 C 0.5988(4) 1.6897(6) 0.1293(4) 0.049(2) Uani 1 1 d . . .
C41 C 0.7147(5) 1.4496(6) 0.3337(4) 0.067(3) Uani 1 1 d . . .
O41 O 0.6644(4) 1.4108(5) 0.3039(3) 0.093(2) Uani 1 1 d . . .
C42 C 0.7582(6) 1.3977(7) 0.3654(5) 0.086(4) Uani 1 1 d . . .
H42A H 0.7533 1.3361 0.3653 0.103 Uiso 1 1 calc R . .
O42 O 0.6297(3) 1.5713(4) 0.2712(3) 0.0563(15) Uani 1 1 d . . .
C43 C 0.8083(5) 1.4337(7) 0.3972(4) 0.074(3) Uani 1 1 d . . .
H43A H 0.8374 1.3967 0.4171 0.089 Uiso 1 1 calc R . .
O43 O 0.6880(2) 1.6846(4) 0.2981(2) 0.0453(13) Uani 1 1 d . . .
C44 C 0.8157(4) 1.5245(7) 0.3997(4) 0.061(2) Uani 1 1 d . . .
H44A H 0.8493 1.5492 0.4222 0.074 Uiso 1 1 calc R . .
C45 C 0.7731(4) 1.5786(6) 0.3686(3) 0.053(2) Uani 1 1 d . . .
H45A H 0.7781 1.6401 0.3704 0.063 Uiso 1 1 calc R . .
C46 C 0.7219(4) 1.5426(6) 0.3342(3) 0.048(2) Uani 1 1 d . . .
C47 C 0.6783(4) 1.6006(6) 0.2997(3) 0.0422(19) Uani 1 1 d . . .
C51 C 0.6031(5) 2.1039(8) 0.3851(5) 0.080(3) Uani 1 1 d . . .
H51A H 0.5887 2.1537 0.4054 0.097 Uiso 1 1 calc R . .
H51B H 0.6219 2.1277 0.3541 0.097 Uiso 1 1 calc R . .
O51 O 0.5554(2) 2.0492(4) 0.3607(2) 0.0540(15) Uani 1 1 d . . .
C52 C 0.6446(6) 2.0551(13) 0.4248(6) 0.141(6) Uani 1 1 d . . .
H52A H 0.6768 2.0932 0.4409 0.211 Uiso 1 1 calc R . .
H52B H 0.6590 2.0062 0.4046 0.211 Uiso 1 1 calc R . .
H52C H 0.6261 2.0325 0.4558 0.211 Uiso 1 1 calc R . .
O91 O 0.5000 1.9829(5) 0.2500 0.0398(17) Uani 1 2 d S . .
C91 C 0.6717(7) 0.4406(9) 0.0474(5) 0.100(4) Uani 1 1 d . . .
H91A H 0.6403 0.4791 0.0348 0.120 Uiso 1 1 calc R . .
C92 C 0.7103(7) 0.4198(10) 0.0092(7) 0.114(5) Uani 1 1 d . . .
H92A H 0.7056 0.4447 -0.0281 0.137 Uiso 1 1 calc R . .
C93 C 0.7547(7) 0.3624(10) 0.0282(7) 0.114(5) Uani 1 1 d . . .
H93A H 0.7810 0.3476 0.0035 0.137 Uiso 1 1 calc R . .
C94 C 0.7621(7) 0.3246(9) 0.0842(7) 0.104(4) Uani 1 1 d . . .
H94A H 0.7932 0.2856 0.0967 0.124 Uiso 1 1 calc R . .
C95 C 0.7229(6) 0.3458(8) 0.1207(7) 0.094(4) Uani 1 1 d . . .
H95A H 0.7267 0.3191 0.1574 0.113 Uiso 1 1 calc R . .
C96 C 0.6788(7) 0.4055(9) 0.1034(6) 0.099(4) Uani 1 1 d . . .
C97 C 0.6372(7) 0.4259(5) 0.1420(7) 0.139(6) Uani 1 1 d . . .
H97A H 0.6087 0.4683 0.1233 0.208 Uiso 1 1 calc R . .
H97B H 0.6580 0.4507 0.1780 0.208 Uiso 1 1 calc R . .
H97C H 0.6174 0.3723 0.1503 0.208 Uiso 1 1 calc R . .
O1 O 0.5000(7) 1.6029(5) 0.2500(7) 0.057(2) Uani 1 2 d SR . .
C101 C 0.5050(6) 1.2790(9) 0.2791(5) 0.098(4) Uiso 1 1 d . . .
H10E H 0.5093 1.2253 0.2995 0.117 Uiso 1 1 calc R . .
C102 C 0.5087(6) 1.3507(7) 0.3065(6) 0.107(4) Uiso 1 1 d D . .
H10D H 0.5135 1.3450 0.3470 0.128 Uiso 1 1 calc R . .
C103 C 0.5065(7) 1.4463(9) 0.2841(5) 0.114(4) Uiso 1 1 d D . .
C104 C 0.5129(8) 1.5110(7) 0.3316(6) 0.061(5) Uiso 0.50 1 d PD . .
H10A H 0.5115 1.5702 0.3157 0.092 Uiso 0.50 1 calc PR . .
H10B H 0.5501 1.5020 0.3571 0.092 Uiso 0.50 1 calc PR . .
H10C H 0.4815 1.5034 0.3534 0.092 Uiso 0.50 1 calc PR . .
H10F H 0.5129(8) 1.5110(7) 0.3316(6) 0.073 Uiso 0.50 1 d P . .

loop_
_atom_site_aniso_label
_atom_site_aniso_U_11
_atom_site_aniso_U_22
_atom_site_aniso_U_33
_atom_site_aniso_U_23
_atom_site_aniso_U_13
_atom_site_aniso_U_12
Bi1 0.0378(2) 0.0334(2) 0.0387(2) -0.00269(12) 0.00611(13) 0.00198(12)
Nb2 0.0422(4) 0.0368(4) 0.0272(3) -0.0026(3) 0.0050(3) 0.0025(3)
C11 0.056(5) 0.040(5) 0.030(4) -0.004(4) 0.006(4) -0.005(4)
O11 0.063(4) 0.052(3) 0.030(3) 0.004(3) 0.015(2) 0.023(3)
C12 0.077(6) 0.047(5) 0.036(4) -0.001(4) 0.021(4) 0.002(4)
O12 0.048(3) 0.045(3) 0.029(3) 0.002(2) 0.012(2) 0.012(2)
C13 0.109(8) 0.063(7) 0.033(5) 0.001(5) 0.009(5) 0.004(6)
O13 0.070(4) 0.059(4) 0.045(3) 0.003(3) 0.016(3) 0.031(3)
C14 0.102(9) 0.082(8) 0.038(5) 0.011(5) 0.000(5) 0.031(7)
C15 0.070(6) 0.066(6) 0.041(5) 0.006(4) 0.003(4) 0.019(5)
C16 0.046(5) 0.046(5) 0.028(4) -0.001(4) 0.005(3) 0.003(4)
C17 0.035(4) 0.046(5) 0.040(4) 0.001(4) 0.011(3) 0.005(4)
C21 0.049(5) 0.035(5) 0.041(4) 0.004(4) 0.021(4) 0.005(4)
O21 0.051(3) 0.035(3) 0.041(3) -0.003(2) 0.006(2) 0.006(2)
C22 0.063(6) 0.041(5) 0.055(5) 0.001(4) 0.021(4) 0.004(4)
O22 0.036(3) 0.033(3) 0.042(3) 0.003(2) 0.005(2) 0.006(2)
C23 0.061(6) 0.048(6) 0.069(6) 0.010(5) 0.018(5) 0.026(5)
O23 0.044(3) 0.037(3) 0.057(3) -0.001(3) 0.000(3) 0.000(3)
C24 0.056(6) 0.066(7) 0.063(6) 0.013(5) 0.010(5) 0.020(5)
C25 0.042(5) 0.055(6) 0.051(5) 0.007(4) 0.009(4) 0.006(4)
C26 0.045(5) 0.036(4) 0.039(4) 0.003(4) 0.015(3) 0.008(4)
C27 0.040(4) 0.040(5) 0.034(4) 0.001(3) 0.015(3) 0.001(4)
C31 0.071(7) 0.124(10) 0.062(7) -0.013(7) 0.024(6) -0.012(7)
O31 0.132(9) 0.229(14) 0.112(8) -0.048(9) 0.000(7) -0.015(9)
C32 0.138(12) 0.127(12) 0.037(6) -0.016(6) 0.008(7) -0.005(9)
O32 0.054(4) 0.107(6) 0.048(4) -0.016(4) 0.014(3) -0.019(4)
C33 0.140(12) 0.114(11) 0.044(6) -0.001(6) 0.033(8) 0.012(9)
O33 0.043(3) 0.055(4) 0.045(3) -0.008(3) 0.007(3) 0.004(3)
C34 0.104(9) 0.110(10) 0.055(6) -0.002(7) 0.033(6) -0.003(8)
C35 0.189(14) 0.049(6) 0.097(8) 0.028(6) 0.109(9) 0.033(8)
C36 0.080(6) 0.044(5) 0.035(4) -0.007(4) 0.000(4) 0.012(5)
C37 0.063(6) 0.039(5) 0.048(5) -0.003(4) 0.014(5) 0.008(4)
C41 0.093(8) 0.041(5) 0.062(6) 0.000(5) 0.002(5) 0.010(5)
O41 0.103(6) 0.057(4) 0.103(6) 0.002(4) -0.025(5) -0.007(4)
C42 0.116(10) 0.051(6) 0.081(7) 0.019(6) -0.009(7) 0.022(6)
O42 0.050(4) 0.046(3) 0.068(4) -0.001(3) -0.002(3) 0.002(3)
C43 0.097(8) 0.062(7) 0.059(6) 0.015(5) -0.001(6) 0.021(6)
O43 0.041(3) 0.041(4) 0.054(3) -0.001(3) 0.009(2) 0.008(3)
C44 0.061(6) 0.074(7) 0.048(5) 0.015(5) 0.008(4) 0.010(5)
C45 0.048(5) 0.064(6) 0.045(5) 0.001(4) 0.005(4) -0.001(4)
C46 0.059(5) 0.047(5) 0.040(4) -0.001(4) 0.016(4) 0.005(4)
C47 0.049(5) 0.041(5) 0.039(4) -0.003(4) 0.014(4) 0.012(4)
C51 0.072(7) 0.096(9) 0.073(7) -0.014(6) 0.013(6) -0.021(6)
O51 0.051(3) 0.060(4) 0.047(3) -0.016(3) -0.003(3) -0.012(3)
C52 0.083(10) 0.21(2) 0.119(12) 0.025(13) -0.008(9) -0.009(11)
O91 0.054(5) 0.037(4) 0.029(4) 0.000 0.009(3) 0.000
C91 0.151(13) 0.072(8) 0.069(8) 0.014(7) -0.004(8) -0.010(8)
C92 0.114(12) 0.096(11) 0.128(13) 0.001(9) 0.010(10) 0.014(9)
C93 0.121(12) 0.104(11) 0.125(12) -0.008(10) 0.045(10) -0.010(10)
C94 0.103(11) 0.080(9) 0.120(12) 0.006(9) -0.002(9) 0.003(8)
C95 0.082(8) 0.056(7) 0.127(11) -0.008(7) -0.030(8) 0.002(6)
C96 0.125(11) 0.074(8) 0.096(9) -0.028(7) 0.016(8) -0.033(8)
C97 0.157(14) 0.117(12) 0.163(14) -0.058(11) 0.090(12) -0.046(11)
O1 0.052(5) 0.055(5) 0.068(5) 0.000 0.024(4) 0.000

loop_
_atom_type_symbol
_atom_type_description
_atom_type_scat_dispersion_real
_atom_type_scat_dispersion_imag
_atom_type_scat_source
C C 0.0033 0.0016 'International Tables Vol C Tables 4.2.6.8 and 6.1.1.4'
H H 0.0000 0.0000 'International Tables Vol C Tables 4.2.6.8 and 6.1.1.4'
O O 0.0106 0.0060 'International Tables Vol C Tables 4.2.6.8 and 6.1.1.4'
Mg Mg 0.0486 0.0363 'International Tables Vol C Tables 4.2.6.8 and 6.1.1.4'
Nb Nb -2.0727 0.6215 'International Tables Vol C Tables 4.2.6.8 and 6.1.1.4'
Bi Bi -4.1077 10.2566 'International Tables Vol C Tables 4.2.6.8 and 6.1.1.4'

loop_
_geom_angle_atom_site_label_1
_geom_angle_atom_site_label_2
_geom_angle_atom_site_label_3
_geom_angle
_geom_angle_site_symmetry_1
_geom_angle_site_symmetry_3
_geom_angle_publ_flag
O43 Bi1 O23 74.1(2) . 2_655 ?
O43 Bi1 O33 85.12(19) . . ?
O23 Bi1 O33 83.4(2) 2_655 . ?
O43 Bi1 O13 75.7(2) . . ?
O23 Bi1 O13 88.4(2) 2_655 . ?
O33 Bi1 O13 160.6(2) . . ?
O43 Bi1 O42 54.82(19) . . ?
O23 Bi1 O42 128.56(19) 2_655 . ?
O33 Bi1 O42 86.6(2) . . ?
O13 Bi1 O42 84.74(19) . . ?
O43 Bi1 O32 126.0(2) . . ?
O23 Bi1 O32 122.8(2) 2_655 . ?
O33 Bi1 O32 52.20(19) . . ?
O13 Bi1 O32 144.3(2) . . ?
O42 Bi1 O32 87.4(2) . . ?
O43 Bi1 O22 123.83(17) . 2_655 ?
O23 Bi1 O22 50.91(17) 2_655 2_655 ?
O33 Bi1 O22 78.96(17) . 2_655 ?
O13 Bi1 O22 109.23(17) . 2_655 ?
O42 Bi1 O22 165.57(17) . 2_655 ?
O32 Bi1 O22 83.11(19) . 2_655 ?
O43 Bi1 C47 27.3(2) . . ?
O23 Bi1 C47 101.4(2) 2_655 . ?
O33 Bi1 C47 87.0(2) . . ?
O13 Bi1 C47 77.4(2) . . ?
O42 Bi1 C47 27.6(2) . . ?
O32 Bi1 C47 109.0(2) . . ?
O22 Bi1 C47 149.9(2) 2_655 . ?
O43 Bi1 C37 106.7(2) . . ?
O23 Bi1 C37 103.7(2) 2_655 . ?
O33 Bi1 C37 26.3(2) . . ?
O13 Bi1 C37 167.9(2) . . ?
O42 Bi1 C37 87.1(2) . . ?
O32 Bi1 C37 25.9(2) . . ?
O22 Bi1 C37 79.6(2) 2_655 . ?
C47 Bi1 C37 99.2(2) . . ?
O51 Nb2 O91 98.9(2) . . ?
O51 Nb2 O21 97.4(2) . . ?
O91 Nb2 O21 93.1(2) . . ?
O51 Nb2 O11 94.2(3) . . ?
O91 Nb2 O11 160.9(3) . . ?
O21 Nb2 O11 98.9(2) . . ?
O51 Nb2 O12 98.0(2) . . ?
O91 Nb2 O12 83.0(2) . . ?
O21 Nb2 O12 164.6(2) . . ?
O11 Nb2 O12 81.49(19) . . ?
O51 Nb2 O22 177.4(2) . . ?
O91 Nb2 O22 83.22(18) . . ?
O21 Nb2 O22 81.0(2) . . ?
O11 Nb2 O22 84.1(2) . . ?
O12 Nb2 O22 83.74(19) . . ?
O11 C11 C12 118.7(7) . . ?
O11 C11 C16 121.0(6) . . ?
C12 C11 C16 120.3(8) . . ?
C11 O11 Nb2 135.6(5) . . ?
C13 C12 C11 119.7(9) . . ?
C17 O12 Nb2 133.0(4) . . ?
C14 C13 C12 121.3(9) . . ?
C17 O13 Bi1 115.0(5) . . ?
C13 C14 C15 120.0(9) . . ?
C14 C15 C16 120.2(9) . . ?
C15 C16 C11 118.5(7) . . ?
C15 C16 C17 118.6(7) . . ?
C11 C16 C17 122.9(7) . . ?
O13 C17 O12 119.3(7) . . ?
O13 C17 C16 120.1(7) . . ?
O12 C17 C16 120.5(7) . . ?
O21 C21 C26 121.9(7) . . ?
O21 C21 C22 119.6(7) . . ?
C26 C21 C22 118.5(8) . . ?
C21 O21 Nb2 134.0(5) . . ?
C23 C22 C21 120.6(9) . . ?
C27 O22 Nb2 129.2(5) . . ?
C27 O22 Bi1 83.9(4) . 2_655 ?
Nb2 O22 Bi1 136.9(2) . 2_655 ?
C22 C23 C24 121.8(9) . . ?
C27 O23 Bi1 106.8(4) . 2_655 ?
C23 C24 C25 118.7(8) . . ?
C24 C25 C26 121.2(9) . . ?
C21 C26 C25 119.2(7) . . ?
C21 C26 C27 122.9(7) . . ?
C25 C26 C27 118.0(7) . . ?
O23 C27 O22 117.6(7) . . ?
O23 C27 C26 121.5(7) . . ?
O22 C27 C26 120.9(7) . . ?
O31 C31 C36 122.0(10) . . ?
O31 C31 C32 114.3(12) . . ?
C36 C31 C32 123.0(11) . . ?
C33 C32 C31 118.0(12) . . ?
C37 O32 Bi1 86.6(5) . . ?
C32 C33 C34 121.9(11) . . ?
C37 O33 Bi1 101.4(5) . . ?
C33 C34 C35 125.2(12) . . ?
C34 C35 C36 109.8(12) . . ?
C31 C36 C37 121.0(9) . . ?
C31 C36 C35 121.9(9) . . ?
C37 C36 C35 117.0(9) . . ?
O32 C37 O33 119.7(7) . . ?
O32 C37 C36 120.8(8) . . ?
O33 C37 C36 119.5(8) . . ?
O32 C37 Bi1 67.5(4) . . ?
O33 C37 Bi1 52.2(4) . . ?
C36 C37 Bi1 171.7(7) . . ?
O41 C41 C42 120.1(9) . . ?
O41 C41 C46 121.0(8) . . ?
C42 C41 C46 118.9(10) . . ?
C43 C42 C41 122.0(10) . . ?
C47 O42 Bi1 87.1(5) . . ?
C42 C43 C44 120.2(10) . . ?
C47 O43 Bi1 99.9(5) . . ?
C43 C44 C45 119.4(10) . . ?
C44 C45 C46 121.2(9) . . ?
C41 C46 C45 118.2(8) . . ?
C41 C46 C47 121.3(8) . . ?
C45 C46 C47 120.5(8) . . ?
O42 C47 O43 117.9(7) . . ?
O42 C47 C46 122.4(8) . . ?
O43 C47 C46 119.8(8) . . ?
O42 C47 Bi1 65.3(4) . . ?
O43 C47 Bi1 52.8(4) . . ?
C46 C47 Bi1 170.3(6) . . ?
O51 C51 C52 110.5(11) . . ?
C51 O51 Nb2 178.8(6) . . ?
Nb2 O91 Nb2 175.1(4) . 2_655 ?
C96 C91 C92 121.8(15) . . ?
C93 C92 C91 117.8(16) . . ?
C92 C93 C94 121.5(15) . . ?
C95 C94 C93 119.4(14) . . ?
C96 C95 C94 120.4(15) . . ?
C95 C96 C91 119.1(15) . . ?
C95 C96 C97 119.7(14) . . ?
C91 C96 C97 121.1(15) . . ?
C102 C101 C101 120.1(9) . 2_655 ?
C101 C102 C103 130.2(13) . . ?
C104 C103 C102 112.2(9) . . ?
C104 C103 C103 138.1(8) . 2_655 ?
C102 C103 C103 109.6(6) . 2_655 ?

loop_
_geom_bond_atom_site_label_1
_geom_bond_atom_site_label_2
_geom_bond_distance
_geom_bond_site_symmetry_2
_geom_bond_publ_flag
Bi1 O43 2.221(5) . ?
Bi1 O23 2.275(5) 2_655 ?
Bi1 O33 2.299(5) . ?
Bi1 O13 2.490(6) . ?
Bi1 O42 2.500(6) . ?
Bi1 O32 2.639(6) . ?
Bi1 O22 2.738(5) 2_655 ?
Bi1 C47 2.747(8) . ?
Bi1 C37 2.851(8) . ?
Nb2 O51 1.829(5) . ?
Nb2 O91 1.9033(8) . ?
Nb2 O21 1.924(5) . ?
Nb2 O11 1.938(5) . ?
Nb2 O12 2.105(5) . ?
Nb2 O22 2.127(5) . ?
C11 O11 1.353(9) . ?
C11 C12 1.378(10) . ?
C11 C16 1.404(11) . ?
C12 C13 1.371(12) . ?
O12 C17 1.304(9) . ?
C13 C14 1.360(14) . ?
O13 C17 1.235(9) . ?
C14 C15 1.384(13) . ?
C15 C16 1.396(11) . ?
C16 C17 1.468(10) . ?
C21 O21 1.339(9) . ?
C21 C26 1.395(11) . ?
C21 C22 1.401(11) . ?
C22 C23 1.358(12) . ?
O22 C27 1.302(9) . ?
O22 Bi1 2.738(5) 2_655 ?
C23 C24 1.369(13) . ?
O23 C27 1.264(9) . ?
O23 Bi1 2.275(5) 2_655 ?
C24 C25 1.377(13) . ?
C25 C26 1.400(11) . ?
C26 C27 1.456(11) . ?
C31 O31 1.322(15) . ?
C31 C36 1.362(14) . ?
C31 C32 1.379(14) . ?
C32 C33 1.337(17) . ?
O32 C37 1.246(10) . ?
C33 C34 1.365(17) . ?
O33 C37 1.291(10) . ?
C34 C35 1.441(15) . ?
C35 C36 1.491(15) . ?
C36 C37 1.476(11) . ?
C41 O41 1.369(12) . ?
C41 C42 1.375(13) . ?
C41 C46 1.405(13) . ?
C42 C43 1.366(15) . ?
O42 C47 1.273(10) . ?
C43 C44 1.372(14) . ?
O43 C47 1.281(10) . ?
C44 C45 1.376(12) . ?
C45 C46 1.409(12) . ?
C46 C47 1.459(11) . ?
C51 O51 1.409(11) . ?
C51 C52 1.408(17) . ?
O91 Nb2 1.9033(8) 2_655 ?
C91 C96 1.385(17) . ?
C91 C92 1.397(19) . ?
C92 C93 1.351(19) . ?
C93 C94 1.399(19) . ?
C94 C95 1.379(18) . ?
C95 C96 1.362(17) . ?
C96 C97 1.456(17) . ?
C101 C102 1.244(14) . ?
C101 C101 1.33(2) 2_655 ?
C102 C103 1.523(16) . ?
C103 C104 1.4559(11) . ?
C103 C103 1.56(2) 2_655 ?
